data_7706695
loop_
_publ_author_name
'Ma, Xinyuan'
'Guillet, S\'ebastien G'
'Peng, Min'
'Van Hecke, Kristof'
'Nolan, Steven P.'

_publ_section_title
;
 A simple synthesis of [RuCl<sub>2</sub>(NHC)(p-cymene)] complexes and
 their use in olefin oxidation catalysis.
;
_journal_issue 11
_journal_name_full 'Dalton transactions (Cambridge, England : 2003)'
_journal_page_first 3959
_journal_page_last 3965
_journal_paper_doi 10.1039/d1dt00030f
_journal_volume 50
_journal_year 2021
_chemical_formula_moiety 'C16 H22 N2 O3 Ru, 2(H2 O)'
_chemical_formula_sum 'C16 H26 N2 O5 Ru'
_chemical_formula_weight 427.46
_chemical_name_systematic SN-XY-100
_space_group_crystal_system monoclinic
_space_group_IT_number 14
_space_group_name_Hall '-P 2ybc'
_space_group_name_H-M_alt 'P 1 21/c 1'
_atom_sites_solution_hydrogens mixed
_atom_sites_solution_primary iterative
_audit_creation_date 2020-10-12
_audit_creation_method
;
Olex2 1.3
(compiled 2020.07.31 svn.rc2a77460 for OlexSys, GUI svn.r6145)
;
_audit_update_record
;
2020-11-20 deposited with the CCDC.	2021-02-10 downloaded from the CCDC.
;
_cell_angle_alpha 90
_cell_angle_beta 104.0610(10)
_cell_angle_gamma 90
_cell_formula_units_Z 4
_cell_length_a 11.4295(2)
_cell_length_b 10.48900(10)
_cell_length_c 15.6396(2)
_cell_measurement_reflns_used 8025
_cell_measurement_temperature 100.28(16)
_cell_measurement_theta_max 73.8040
_cell_measurement_theta_min 3.9690
_cell_volume 1818.76(4)
_computing_cell_refinement 'CrysAlisPro 1.171.40.67a (Rigaku OD, 2019)'
_computing_data_collection 'CrysAlisPro 1.171.40.67a (Rigaku OD, 2019)'
_computing_data_reduction 'CrysAlisPro 1.171.40.67a (Rigaku OD, 2019)'
_computing_molecular_graphics 'Olex2 1.3 (Dolomanov et al., 2009)'
_computing_publication_material 'Olex2 1.3 (Dolomanov et al., 2009)'
_computing_structure_refinement 'SHELXL 2018/3 (Sheldrick, 2015)'
_computing_structure_solution 'olex2.solve 1.3 (Bourhis et al., 2015)'
_diffrn_ambient_environment N~2~
_diffrn_ambient_temperature 100.28(16)
_diffrn_detector 'CCD plate'
_diffrn_detector_area_resol_mean 10.4839
_diffrn_detector_type Atlas
_diffrn_measured_fraction_theta_full 1.000
_diffrn_measured_fraction_theta_max 0.986
_diffrn_measurement_details
;
List of Runs (angles in degrees, time in seconds):

  # Type    Start    End  Width  t~exp~   \w     \q     \k     \f   Frames
#--------------------------------------------------------------------------
  1  \w   -130.00  46.00   1.00    1.00    --  -41.68   0.00-120.00  176
  2  \w     27.00  98.00   1.00    1.00    --   41.68-125.00-180.00   71
  3  \w    -21.00  74.00   1.00    1.00    --   41.68 -77.00-150.00   95
  4  \w     33.00 132.00   1.00    1.40    --  106.01 -45.00 120.00   99
  5  \w    103.00 178.00   1.00    1.40    --  106.01  77.00-180.00   75
  6  \w     23.00 107.00   1.00    1.40    --  106.01 -94.00 120.00   84
  7  \w     33.00 112.00   1.00    1.40    --  106.01-125.00  30.00   79
  8  \w    103.00 178.00   1.00    1.40    --  106.01  77.00-150.00   75
  9  \w     33.00 112.00   1.00    1.40    --  106.01-125.00  60.00   79
 10  \w     80.00 178.00   1.00    1.40    --  106.01  45.00 -30.00   98
 11  \w   -115.00 -14.00   1.00    1.00    --  -41.68 -57.00 150.00  101
 12  \w    -33.00  66.00   1.00    1.00    --   41.68 -38.00 -60.00   99
 13  \w     14.00 115.00   1.00    1.00    --   41.68  57.00  90.00  101
 14  \w     80.00 178.00   1.00    1.40    --  106.01  45.00 150.00   98
 15  \w     77.00 178.00   1.00    1.40    --  106.01  61.00 -90.00  101
 16  \w     77.00 167.00   1.00    1.40    --  106.01  61.00  30.00   90
 17  \w     80.00 178.00   1.00    1.40    --  106.01  45.00  90.00   98
;
_diffrn_measurement_device 'four-circle diffractometer'
_diffrn_measurement_device_type 'SuperNova, Dual, Cu at home/near, Atlas'
_diffrn_measurement_method '\w scans'
_diffrn_orient_matrix_type 'CrysAlisPro convention (1999,Acta A55,543-557)'
_diffrn_orient_matrix_UB_11 0.0962237000
_diffrn_orient_matrix_UB_12 -0.0984592000
_diffrn_orient_matrix_UB_13 0.0432764000
_diffrn_orient_matrix_UB_21 0.0344472000
_diffrn_orient_matrix_UB_22 0.0834109000
_diffrn_orient_matrix_UB_23 0.0834115000
_diffrn_orient_matrix_UB_31 -0.0941015000
_diffrn_orient_matrix_UB_32 -0.0702334000
_diffrn_orient_matrix_UB_33 0.0384325000
_diffrn_radiation_monochromator mirror
_diffrn_radiation_probe x-ray
_diffrn_radiation_type 'Cu K\a'
_diffrn_radiation_wavelength 1.54184
_diffrn_reflns_av_R_equivalents 0.0425
_diffrn_reflns_av_unetI/netI 0.0296
_diffrn_reflns_Laue_measured_fraction_full 1.000
_diffrn_reflns_Laue_measured_fraction_max 0.986
_diffrn_reflns_limit_h_max 12
_diffrn_reflns_limit_h_min -13
_diffrn_reflns_limit_k_max 12
_diffrn_reflns_limit_k_min -12
_diffrn_reflns_limit_l_max 19
_diffrn_reflns_limit_l_min -19
_diffrn_reflns_number 17699
_diffrn_reflns_point_group_measured_fraction_full 1.000
_diffrn_reflns_point_group_measured_fraction_max 0.986
_diffrn_reflns_theta_full 67.684
_diffrn_reflns_theta_max 73.692
_diffrn_reflns_theta_min 3.987
_diffrn_source 'micro-focus sealed X-ray tube'
_diffrn_source_type 'SuperNova (Cu) X-ray Source'
_exptl_absorpt_coefficient_mu 7.218
_exptl_absorpt_correction_T_max 1.000
_exptl_absorpt_correction_T_min 0.806
_exptl_absorpt_correction_type gaussian
_exptl_absorpt_process_details
;
CrysAlisPro 1.171.40.67a (Rigaku Oxford Diffraction, 2019)
Numerical absorption correction based on gaussian integration over
			a multifaceted crystal model
Empirical absorption correction using spherical harmonics,
 implemented in SCALE3 ABSPACK scaling algorithm.
;
_exptl_crystal_colour yellow
_exptl_crystal_colour_primary yellow
_exptl_crystal_density_diffrn 1.561
_exptl_crystal_description trapezoid
_exptl_crystal_F_000 880
_exptl_crystal_preparation synthesis
_exptl_crystal_recrystallization_method 'hexane in cdcl3'
_exptl_crystal_size_max 0.172
_exptl_crystal_size_mid 0.068
_exptl_crystal_size_min 0.034
_refine_diff_density_max 0.521
_refine_diff_density_min -0.565
_refine_diff_density_rms 0.077
_refine_ls_extinction_method none
_refine_ls_goodness_of_fit_ref 1.028
_refine_ls_hydrogen_treatment mixed
_refine_ls_matrix_type full
_refine_ls_number_parameters 234
_refine_ls_number_reflns 3629
_refine_ls_number_restraints 4
_refine_ls_restrained_S_all 1.028
_refine_ls_R_factor_all 0.0309
_refine_ls_R_factor_gt 0.0248
_refine_ls_shift/su_max 0.001
_refine_ls_shift/su_mean 0.000
_refine_ls_structure_factor_coef Fsqd
_refine_ls_weighting_details 'w=1/[\s^2^(Fo^2^)+(0.0304P)^2^+0.7171P] where P=(Fo^2^+2Fc^2^)/3'
_refine_ls_weighting_scheme calc
_refine_ls_wR_factor_gt 0.0576
_refine_ls_wR_factor_ref 0.0605
_reflns_Friedel_coverage 0.000
_reflns_number_gt 3188
_reflns_number_total 3629
_reflns_threshold_expression 'I > 2\s(I)'
_cod_data_source_file d1dt00030f2.cif
_cod_data_source_block sn-xy-100
_cod_depositor_comments 'Adding full bibliography for 7706695--7706696.cif.'
_cod_database_code 7706695
_shelx_shelxl_version_number 2018/3
_chemical_oxdiff_formula 'C16 H26 N2 O3 RU'
_shelx_space_group_comment
;
The symmetry employed for this shelxl refinement is uniquely defined
by the following loop, which should always be used as a source of
symmetry information in preference to the above space-group names.
They are only intended as comments.
;
_shelx_estimated_absorpt_t_max 0.791
_shelx_estimated_absorpt_t_min 0.370
_reflns_odcompleteness_completeness 100.00
_reflns_odcompleteness_iscentric 1
_reflns_odcompleteness_theta 66.97
_olex2_refinement_description
;
1. Fixed Uiso
 At 1.2 times of:
  All C(H) groups
 At 1.5 times of:
  All C(H,H,H) groups, All C(H,H,H,H,H,H,H) groups
2. Restrained distances
 O5-H5A = O5-H5B
 0.84 with sigma of 0.01
 O4-H4A = O4-H4B
 0.84 with sigma of 0.01
3.a Ternary CH refined with riding coordinates:
 C13(H13)
3.b Aromatic/amide H refined with riding coordinates:
 C8(H8), C11(H11), C6(H6), C9(H9), C1(H1), C2(H2)
3.c Idealised Me refined as rotating group:
 C12(H12A,H12B,H12C), C16(H16A,H16B,H16C), C3(H3A,H3B,H3C), C14(H14A,H14B,
 H14C), C15(H15A,H15B,H15C)
;
_olex2_date_sample_data_collection 2020-10-02
_olex2_exptl_crystal_mounting_method 'mounted on a LithoLoop'
_olex2_submission_special_instructions 'No special instructions were received'
_oxdiff_exptl_absorpt_empirical_details
;
Empirical correction (ABSPACK) includes:
- Absorption correction using spherical harmonics
- Frame scaling
;
_oxdiff_exptl_absorpt_empirical_full_max 2.576
_oxdiff_exptl_absorpt_empirical_full_min 0.670

loop_
_space_group_symop_operation_xyz
'x, y, z'
'-x, y+1/2, -z+1/2'
'-x, -y, -z'
'x, -y-1/2, z-1/2'

loop_
_atom_site_label
_atom_site_type_symbol
_atom_site_fract_x
_atom_site_fract_y
_atom_site_fract_z
_atom_site_U_iso_or_equiv
_atom_site_adp_type
_atom_site_occupancy
_atom_site_site_symmetry_order
_atom_site_calc_flag
_atom_site_refinement_flags_posn
_atom_site_refinement_flags_adp
_atom_site_refinement_flags_occupancy
_atom_site_disorder_assembly
_atom_site_disorder_group
Ru1 Ru 0.24549(2) 0.50948(2) 0.26148(2) 0.01144(6) Uani 1 1 d . . . . .
O1 O 0.41348(14) 0.41987(15) 0.30000(10) 0.0156(3) Uani 1 1 d . . . . .
O2 O 0.24779(14) 0.31341(14) 0.29315(10) 0.0152(3) Uani 1 1 d . . . . .
O3 O 0.42771(15) 0.21406(15) 0.34174(11) 0.0196(4) Uani 1 1 d . . . . .
O5 O 0.17048(17) 0.06817(17) 0.21883(13) 0.0248(4) Uani 1 1 d D . . . .
O4 O 0.40405(17) -0.03642(17) 0.28617(12) 0.0228(4) Uani 1 1 d D . . . .
N2 N 0.19421(19) 0.50128(18) 0.44533(13) 0.0168(4) Uani 1 1 d . . . . .
N1 N 0.35735(19) 0.60468(18) 0.45036(12) 0.0180(4) Uani 1 1 d . . . . .
C4 C 0.2674(2) 0.5404(2) 0.39482(15) 0.0148(5) Uani 1 1 d . . . . .
C8 C 0.2415(2) 0.7081(2) 0.21865(15) 0.0168(5) Uani 1 1 d . . . . .
H8 H 0.284156 0.780710 0.246294 0.020 Uiso 1 1 calc R U . . .
C11 C 0.1159(2) 0.4961(2) 0.13160(14) 0.0152(5) Uani 1 1 d . . . . .
H11 H 0.072299 0.424760 0.102694 0.018 Uiso 1 1 calc R U . . .
C7 C 0.1269(2) 0.6777(2) 0.23359(15) 0.0164(5) Uani 1 1 d . . . . .
C5 C 0.3666(2) 0.3093(2) 0.31326(14) 0.0148(5) Uani 1 1 d . . . . .
C6 C 0.0645(2) 0.5703(2) 0.18991(14) 0.0155(5) Uani 1 1 d . . . . .
H6 H -0.011719 0.547426 0.199446 0.019 Uiso 1 1 calc R U . . .
C9 C 0.2923(2) 0.6313(2) 0.16317(15) 0.0173(5) Uani 1 1 d . . . . .
H9 H 0.371145 0.650372 0.157062 0.021 Uiso 1 1 calc R U . . .
C1 C 0.2379(2) 0.5406(3) 0.53183(16) 0.0235(6) Uani 1 1 d . . . . .
H1 H 0.202406 0.524690 0.579775 0.028 Uiso 1 1 calc R U . . .
C10 C 0.2287(2) 0.5251(2) 0.11557(14) 0.0160(5) Uani 1 1 d . . . . .
C2 C 0.3398(2) 0.6055(2) 0.53482(16) 0.0244(6) Uani 1 1 d . . . . .
H2 H 0.390264 0.644596 0.585270 0.029 Uiso 1 1 calc R U . . .
C12 C 0.0763(2) 0.7540(2) 0.29728(16) 0.0206(5) Uani 1 1 d . . . . .
H12A H 0.026798 0.698774 0.324823 0.031 Uiso 1 1 calc R U . . .
H12B H 0.026560 0.823442 0.265790 0.031 Uiso 1 1 calc R U . . .
H12C H 0.142626 0.789739 0.342874 0.031 Uiso 1 1 calc R U . . .
C16 C 0.0828(2) 0.4288(2) 0.41393(16) 0.0212(5) Uani 1 1 d . . . . .
H16A H 0.020841 0.484166 0.378048 0.032 Uiso 1 1 calc R U . . .
H16B H 0.054965 0.396933 0.464498 0.032 Uiso 1 1 calc R U . . .
H16C H 0.097857 0.356709 0.378208 0.032 Uiso 1 1 calc R U . . .
C3 C 0.4593(2) 0.6670(2) 0.42635(17) 0.0240(5) Uani 1 1 d . . . . .
H3A H 0.486025 0.614999 0.382603 0.036 Uiso 1 1 calc R U . . .
H3B H 0.525774 0.676511 0.478962 0.036 Uiso 1 1 calc R U . . .
H3C H 0.434438 0.751266 0.401389 0.036 Uiso 1 1 calc R U . . .
C13 C 0.2888(2) 0.4465(2) 0.05715(16) 0.0229(5) Uani 1 1 d . . . . .
H13 H 0.375001 0.434024 0.089293 0.027 Uiso 1 1 calc R U . . .
C14 C 0.2336(3) 0.3166(3) 0.0350(2) 0.0399(8) Uani 1 1 d . . . . .
H14A H 0.239896 0.267945 0.089442 0.060 Uiso 1 1 calc R U . . .
H14B H 0.276531 0.271435 -0.003001 0.060 Uiso 1 1 calc R U . . .
H14C H 0.148487 0.325898 0.004213 0.060 Uiso 1 1 calc R U . . .
C15 C 0.2873(5) 0.5198(3) -0.0264(3) 0.0674(14) Uani 1 1 d . . . . .
H15A H 0.203708 0.531726 -0.060057 0.101 Uiso 1 1 calc R U . . .
H15B H 0.331815 0.471957 -0.062132 0.101 Uiso 1 1 calc R U . . .
H15C H 0.325343 0.603187 -0.011288 0.101 Uiso 1 1 calc R U . . .
H5A H 0.235(2) 0.029(4) 0.238(3) 0.101 Uiso 1 1 d D U . . .
H5B H 0.187(5) 0.142(2) 0.239(3) 0.101 Uiso 1 1 d D U . . .
H4A H 0.419(5) 0.0391(19) 0.303(3) 0.101 Uiso 1 1 d D U . . .
H4B H 0.459(3) -0.054(5) 0.261(3) 0.101 Uiso 1 1 d D U . . .

loop_
_atom_site_aniso_label
_atom_site_aniso_U_11
_atom_site_aniso_U_22
_atom_site_aniso_U_33
_atom_site_aniso_U_23
_atom_site_aniso_U_13
_atom_site_aniso_U_12
Ru1 0.01195(10) 0.00888(9) 0.01323(9) -0.00011(6) 0.00255(6) -0.00067(6)
O1 0.0137(8) 0.0126(8) 0.0211(8) 0.0015(6) 0.0055(6) 0.0013(6)
O2 0.0151(9) 0.0102(7) 0.0191(8) -0.0004(6) 0.0017(6) -0.0011(6)
O3 0.0191(9) 0.0122(8) 0.0254(9) -0.0002(6) 0.0016(7) 0.0032(7)
O5 0.0188(10) 0.0225(9) 0.0315(10) -0.0071(7) 0.0033(8) -0.0022(7)
O4 0.0215(10) 0.0182(9) 0.0312(10) -0.0057(7) 0.0115(8) -0.0027(7)
N2 0.0171(11) 0.0183(10) 0.0148(9) 0.0008(7) 0.0036(8) 0.0032(8)
N1 0.0193(11) 0.0159(10) 0.0167(10) -0.0027(7) 0.0005(8) 0.0025(8)
C4 0.0168(12) 0.0095(10) 0.0163(11) 0.0000(8) 0.0008(9) 0.0034(9)
C8 0.0215(13) 0.0072(10) 0.0192(11) 0.0036(8) -0.0002(9) -0.0015(9)
C11 0.0142(12) 0.0149(11) 0.0133(10) -0.0009(8) -0.0029(8) -0.0011(9)
C7 0.0188(13) 0.0108(11) 0.0183(11) 0.0031(8) 0.0016(9) 0.0040(9)
C5 0.0172(13) 0.0126(11) 0.0141(10) -0.0029(8) 0.0027(9) -0.0007(9)
C6 0.0138(12) 0.0148(11) 0.0162(11) 0.0035(8) 0.0006(9) 0.0031(9)
C9 0.0190(13) 0.0158(11) 0.0179(11) 0.0065(8) 0.0062(9) -0.0017(9)
C1 0.0270(15) 0.0273(13) 0.0147(11) -0.0006(9) 0.0023(10) 0.0094(11)
C10 0.0192(12) 0.0157(11) 0.0127(10) 0.0033(8) 0.0033(9) 0.0016(9)
C2 0.0304(16) 0.0228(13) 0.0167(12) -0.0052(9) -0.0007(10) 0.0092(11)
C12 0.0238(14) 0.0128(11) 0.0249(13) -0.0019(9) 0.0051(10) 0.0059(9)
C16 0.0181(13) 0.0255(13) 0.0210(12) 0.0038(9) 0.0068(10) 0.0016(10)
C3 0.0195(14) 0.0215(13) 0.0288(14) -0.0058(10) 0.0012(10) -0.0029(10)
C13 0.0253(14) 0.0267(14) 0.0184(12) -0.0005(10) 0.0088(10) 0.0029(11)
C14 0.045(2) 0.0288(16) 0.053(2) -0.0178(13) 0.0260(16) -0.0007(14)
C15 0.138(4) 0.041(2) 0.042(2) 0.0058(16) 0.058(3) 0.009(2)

loop_
_atom_type_symbol
_atom_type_description
_atom_type_scat_dispersion_real
_atom_type_scat_dispersion_imag
_atom_type_scat_source
C C 0.0181 0.0091 'International Tables Vol C Tables 4.2.6.8 and 6.1.1.4'
H H 0.0000 0.0000 'International Tables Vol C Tables 4.2.6.8 and 6.1.1.4'
N N 0.0311 0.0180 'International Tables Vol C Tables 4.2.6.8 and 6.1.1.4'
O O 0.0492 0.0322 'International Tables Vol C Tables 4.2.6.8 and 6.1.1.4'
Ru Ru 0.0552 3.2960 'International Tables Vol C Tables 4.2.6.8 and 6.1.1.4'

loop_
_exptl_crystal_face_index_h
_exptl_crystal_face_index_k
_exptl_crystal_face_index_l
_exptl_crystal_face_perp_dist
-7 0 7 0.0037
7 0 -7 0.0279
-1 0 10 0.0073
2 1 -10 0.0279
-6 -3 6 0.0066
0 7 0 0.1049

loop_
_geom_angle_atom_site_label_1
_geom_angle_atom_site_label_2
_geom_angle_atom_site_label_3
_geom_angle
_geom_angle_site_symmetry_1
_geom_angle_site_symmetry_3
_geom_angle_publ_flag
O1 Ru1 O2 62.41(6) . . ?
O1 Ru1 C8 117.78(8) . . ?
O1 Ru1 C11 126.89(8) . . ?
O1 Ru1 C7 153.51(8) . . ?
O1 Ru1 C6 164.52(7) . . ?
O1 Ru1 C9 95.85(8) . . ?
O1 Ru1 C10 99.86(8) . . ?
O2 Ru1 C8 175.80(7) . . ?
O2 Ru1 C11 96.95(7) . . ?
O2 Ru1 C7 142.88(8) . . ?
O2 Ru1 C6 111.03(7) . . ?
O2 Ru1 C9 138.57(8) . . ?
O2 Ru1 C10 107.57(7) . . ?
C4 Ru1 O1 84.38(8) . . ?
C4 Ru1 O2 85.67(7) . . ?
C4 Ru1 C8 98.53(9) . . ?
C4 Ru1 C11 145.94(9) . . ?
C4 Ru1 C7 89.54(9) . . ?
C4 Ru1 C6 109.73(9) . . ?
C4 Ru1 C9 129.40(9) . . ?
C4 Ru1 C10 166.62(9) . . ?
C8 Ru1 C11 79.60(8) . . ?
C8 Ru1 C7 37.82(9) . . ?
C8 Ru1 C6 67.65(9) . . ?
C8 Ru1 C10 68.23(8) . . ?
C11 Ru1 C10 36.75(9) . . ?
C7 Ru1 C11 68.03(8) . . ?
C7 Ru1 C10 81.02(9) . . ?
C6 Ru1 C11 37.87(8) . . ?
C6 Ru1 C7 37.59(8) . . ?
C6 Ru1 C10 67.89(9) . . ?
C9 Ru1 C8 37.78(9) . . ?
C9 Ru1 C11 67.08(9) . . ?
C9 Ru1 C7 68.47(9) . . ?
C9 Ru1 C6 80.28(9) . . ?
C9 Ru1 C10 37.90(8) . . ?
C5 O1 Ru1 93.50(13) . . ?
C5 O2 Ru1 92.36(12) . . ?
H5A O5 H5B 103(4) . . ?
H4A O4 H4B 104(4) . . ?
C4 N2 C1 110.7(2) . . ?
C4 N2 C16 125.2(2) . . ?
C1 N2 C16 124.1(2) . . ?
C4 N1 C2 110.6(2) . . ?
C4 N1 C3 125.9(2) . . ?
C2 N1 C3 123.5(2) . . ?
N2 C4 Ru1 127.21(17) . . ?
N2 C4 N1 105.0(2) . . ?
N1 C4 Ru1 127.80(18) . . ?
Ru1 C8 H8 130.9 . . ?
C7 C8 Ru1 71.78(13) . . ?
C7 C8 H8 119.8 . . ?
C9 C8 Ru1 70.29(12) . . ?
C9 C8 H8 119.8 . . ?
C9 C8 C7 120.5(2) . . ?
Ru1 C11 H11 130.1 . . ?
C6 C11 Ru1 70.49(12) . . ?
C6 C11 H11 118.9 . . ?
C10 C11 Ru1 73.19(13) . . ?
C10 C11 H11 118.9 . . ?
C10 C11 C6 122.2(2) . . ?
C8 C7 Ru1 70.41(13) . . ?
C8 C7 C12 120.6(2) . . ?
C6 C7 Ru1 70.83(13) . . ?
C6 C7 C8 118.3(2) . . ?
C6 C7 C12 121.0(2) . . ?
C12 C7 Ru1 127.89(16) . . ?
O1 C5 O2 111.67(19) . . ?
O3 C5 O1 123.5(2) . . ?
O3 C5 O2 124.8(2) . . ?
Ru1 C6 H6 129.3 . . ?
C11 C6 Ru1 71.64(13) . . ?
C11 C6 H6 119.8 . . ?
C7 C6 Ru1 71.58(13) . . ?
C7 C6 C11 120.3(2) . . ?
C7 C6 H6 119.8 . . ?
Ru1 C9 H9 126.9 . . ?
C8 C9 Ru1 71.93(13) . . ?
C8 C9 H9 119.0 . . ?
C8 C9 C10 122.0(2) . . ?
C10 C9 Ru1 74.26(13) . . ?
C10 C9 H9 119.0 . . ?
N2 C1 H1 126.6 . . ?
C2 C1 N2 106.8(2) . . ?
C2 C1 H1 126.6 . . ?
C11 C10 Ru1 70.07(13) . . ?
C11 C10 C9 116.5(2) . . ?
C11 C10 C13 124.0(2) . . ?
C9 C10 Ru1 67.84(13) . . ?
C9 C10 C13 119.3(2) . . ?
C13 C10 Ru1 129.29(16) . . ?
N1 C2 H2 126.6 . . ?
C1 C2 N1 106.9(2) . . ?
C1 C2 H2 126.6 . . ?
C7 C12 H12A 109.5 . . ?
C7 C12 H12B 109.5 . . ?
C7 C12 H12C 109.5 . . ?
H12A C12 H12B 109.5 . . ?
H12A C12 H12C 109.5 . . ?
H12B C12 H12C 109.5 . . ?
N2 C16 H16A 109.5 . . ?
N2 C16 H16B 109.5 . . ?
N2 C16 H16C 109.5 . . ?
H16A C16 H16B 109.5 . . ?
H16A C16 H16C 109.5 . . ?
H16B C16 H16C 109.5 . . ?
N1 C3 H3A 109.5 . . ?
N1 C3 H3B 109.5 . . ?
N1 C3 H3C 109.5 . . ?
H3A C3 H3B 109.5 . . ?
H3A C3 H3C 109.5 . . ?
H3B C3 H3C 109.5 . . ?
C10 C13 H13 107.7 . . ?
C14 C13 C10 113.9(2) . . ?
C14 C13 H13 107.7 . . ?
C14 C13 C15 110.2(3) . . ?
C15 C13 C10 109.4(2) . . ?
C15 C13 H13 107.7 . . ?
C13 C14 H14A 109.5 . . ?
C13 C14 H14B 109.5 . . ?
C13 C14 H14C 109.5 . . ?
H14A C14 H14B 109.5 . . ?
H14A C14 H14C 109.5 . . ?
H14B C14 H14C 109.5 . . ?
C13 C15 H15A 109.5 . . ?
C13 C15 H15B 109.5 . . ?
C13 C15 H15C 109.5 . . ?
H15A C15 H15B 109.5 . . ?
H15A C15 H15C 109.5 . . ?
H15B C15 H15C 109.5 . . ?

loop_
_geom_bond_atom_site_label_1
_geom_bond_atom_site_label_2
_geom_bond_distance
_geom_bond_site_symmetry_2
_geom_bond_publ_flag
Ru1 O1 2.0906(16) . ?
Ru1 O2 2.1140(15) . ?
Ru1 C4 2.065(2) . ?
Ru1 C8 2.185(2) . ?
Ru1 C11 2.209(2) . ?
Ru1 C7 2.203(2) . ?
Ru1 C6 2.193(2) . ?
Ru1 C9 2.164(2) . ?
Ru1 C10 2.249(2) . ?
O1 C5 1.315(3) . ?
O2 C5 1.318(3) . ?
O3 C5 1.238(3) . ?
O5 H5A 0.835(10) . ?
O5 H5B 0.842(10) . ?
O4 H4A 0.841(10) . ?
O4 H4B 0.837(10) . ?
N2 C4 1.346(3) . ?
N2 C1 1.386(3) . ?
N2 C16 1.462(3) . ?
N1 C4 1.354(3) . ?
N1 C2 1.384(3) . ?
N1 C3 1.463(3) . ?
C8 H8 0.9500 . ?
C8 C7 1.422(3) . ?
C8 C9 1.408(3) . ?
C11 H11 0.9500 . ?
C11 C6 1.429(3) . ?
C11 C10 1.406(3) . ?
C7 C6 1.417(3) . ?
C7 C12 1.499(3) . ?
C6 H6 0.9500 . ?
C9 H9 0.9500 . ?
C9 C10 1.435(3) . ?
C1 H1 0.9500 . ?
C1 C2 1.339(4) . ?
C10 C13 1.514(3) . ?
C2 H2 0.9500 . ?
C12 H12A 0.9800 . ?
C12 H12B 0.9800 . ?
C12 H12C 0.9800 . ?
C16 H16A 0.9800 . ?
C16 H16B 0.9800 . ?
C16 H16C 0.9800 . ?
C3 H3A 0.9800 . ?
C3 H3B 0.9800 . ?
C3 H3C 0.9800 . ?
C13 H13 1.0000 . ?
C13 C14 1.506(4) . ?
C13 C15 1.513(4) . ?
C14 H14A 0.9800 . ?
C14 H14B 0.9800 . ?
C14 H14C 0.9800 . ?
C15 H15A 0.9800 . ?
C15 H15B 0.9800 . ?
C15 H15C 0.9800 . ?

loop_
_geom_torsion_atom_site_label_1
_geom_torsion_atom_site_label_2
_geom_torsion_atom_site_label_3
_geom_torsion_atom_site_label_4
_geom_torsion
_geom_torsion_site_symmetry_1
_geom_torsion_site_symmetry_2
_geom_torsion_site_symmetry_3
_geom_torsion_site_symmetry_4
_geom_torsion_publ_flag
Ru1 O1 C5 O2 2.37(18) . . . . ?
Ru1 O1 C5 O3 -177.2(2) . . . . ?
Ru1 O2 C5 O1 -2.34(18) . . . . ?
Ru1 O2 C5 O3 177.2(2) . . . . ?
Ru1 C8 C7 C6 -54.00(18) . . . . ?
Ru1 C8 C7 C12 123.2(2) . . . . ?
Ru1 C8 C9 C10 57.26(19) . . . . ?
Ru1 C11 C6 C7 54.57(18) . . . . ?
Ru1 C11 C10 C9 -50.98(18) . . . . ?
Ru1 C11 C10 C13 124.6(2) . . . . ?
Ru1 C7 C6 C11 -54.60(18) . . . . ?
Ru1 C9 C10 C11 52.05(18) . . . . ?
Ru1 C9 C10 C13 -123.7(2) . . . . ?
Ru1 C10 C13 C14 76.8(3) . . . . ?
Ru1 C10 C13 C15 -159.4(3) . . . . ?
N2 C1 C2 N1 -0.2(3) . . . . ?
C4 N2 C1 C2 0.1(3) . . . . ?
C4 N1 C2 C1 0.2(3) . . . . ?
C8 C7 C6 Ru1 53.79(18) . . . . ?
C8 C7 C6 C11 -0.8(3) . . . . ?
C8 C9 C10 Ru1 -56.18(19) . . . . ?
C8 C9 C10 C11 -4.1(3) . . . . ?
C8 C9 C10 C13 -179.9(2) . . . . ?
C11 C10 C13 C14 -14.4(4) . . . . ?
C11 C10 C13 C15 109.4(3) . . . . ?
C7 C8 C9 Ru1 -53.39(19) . . . . ?
C7 C8 C9 C10 3.9(3) . . . . ?
C6 C11 C10 Ru1 52.96(19) . . . . ?
C6 C11 C10 C9 2.0(3) . . . . ?
C6 C11 C10 C13 177.6(2) . . . . ?
C9 C8 C7 Ru1 52.71(19) . . . . ?
C9 C8 C7 C6 -1.3(3) . . . . ?
C9 C8 C7 C12 175.9(2) . . . . ?
C9 C10 C13 C14 161.0(2) . . . . ?
C9 C10 C13 C15 -75.1(3) . . . . ?
C1 N2 C4 Ru1 -179.64(16) . . . . ?
C1 N2 C4 N1 0.0(2) . . . . ?
C10 C11 C6 Ru1 -54.16(19) . . . . ?
C10 C11 C6 C7 0.4(3) . . . . ?
C2 N1 C4 Ru1 179.51(16) . . . . ?
C2 N1 C4 N2 -0.1(2) . . . . ?
C12 C7 C6 Ru1 -123.3(2) . . . . ?
C12 C7 C6 C11 -177.9(2) . . . . ?
C16 N2 C4 Ru1 -0.5(3) . . . . ?
C16 N2 C4 N1 179.2(2) . . . . ?
C16 N2 C1 C2 -179.0(2) . . . . ?
C3 N1 C4 Ru1 0.2(3) . . . . ?
C3 N1 C4 N2 -179.4(2) . . . . ?
C3 N1 C2 C1 179.5(2) . . . . ?

loop_
_exptl_oxdiff_crystal_face_indexfrac_h
_exptl_oxdiff_crystal_face_indexfrac_k
_exptl_oxdiff_crystal_face_indexfrac_l
_exptl_oxdiff_crystal_face_x
_exptl_oxdiff_crystal_face_y
_exptl_oxdiff_crystal_face_z
-6.6124 -0.1762 6.6548 -0.3309 0.3126 0.8904
6.6103 -0.0026 -6.6670 0.3478 -0.3286 -0.8781
-0.5409 -0.0524 10.0028 0.3860 0.8113 0.4390
2.0110 0.8988 -10.0585 -0.3303 -0.6947 -0.6389
-5.8631 -3.2320 5.7566 0.0032 0.0086 1.0000
-0.0236 6.7996 -0.4373 -0.6907 0.5299 -0.4921
